data_7207194
loop_
_publ_author_name
'Li, Liang'
'Cui, Huijuan'
'Yang, Zhou'
'Tao, Xutang'
'Lin, Xinsong'
'Ye, Ning'
'Yang, Huai'

_publ_section_title
;
 Synthesis and characterization of thienyl-substituted pyridinium salts
 for second-order nonlinear optics
;
_journal_issue 3
_journal_name_full CrystEngComm
_journal_page_first 1031
_journal_paper_doi 10.1039/c1ce06177a
_journal_volume 14
_journal_year 2012
_chemical_formula_sum 'C22 H29 N3 O4 S2'
_chemical_formula_weight 463.60
_chemical_name_systematic
;
?
;
_space_group_IT_number 14
_symmetry_cell_setting monoclinic
_symmetry_space_group_name_Hall '-P 2yn'
_symmetry_space_group_name_H-M 'P 1 21/n 1'
_atom_sites_solution_hydrogens geom
_atom_sites_solution_primary direct
_atom_sites_solution_secondary difmap
_audit_creation_method SHELXL-97
_cell_angle_alpha 90.00
_cell_angle_beta 100.690(5)
_cell_angle_gamma 90.00
_cell_formula_units_Z 4
_cell_length_a 7.965(3)
_cell_length_b 16.675(5)
_cell_length_c 17.439(6)
_cell_measurement_reflns_used 7253
_cell_measurement_temperature 113(2)
_cell_measurement_theta_max 27.9
_cell_measurement_theta_min 1.7
_cell_volume 2276.0(13)
_computing_cell_refinement CrystalClear
_computing_data_collection CrystalClear
_computing_data_reduction CrystalClear
_computing_molecular_graphics 'Bruker SHELXTL'
_computing_publication_material 'CrystalStructure 3.8'
_computing_structure_refinement 'SHELXL-97 (Sheldrick, 1997)'
_computing_structure_solution 'SHELXS-97 (Sheldrick, 1990)'
_diffrn_ambient_temperature 113(2)
_diffrn_detector_area_resol_mean 14.22
_diffrn_measured_fraction_theta_full 0.999
_diffrn_measured_fraction_theta_max 0.999
_diffrn_measurement_device_type 'Rigaku Saturn724 CCD'
_diffrn_measurement_method '\w and \f scans'
_diffrn_radiation_monochromator multilayer
_diffrn_radiation_source 'rotating anode'
_diffrn_radiation_type MoK\a
_diffrn_radiation_wavelength 0.71073
_diffrn_reflns_av_R_equivalents 0.0480
_diffrn_reflns_av_sigmaI/netI 0.0414
_diffrn_reflns_limit_h_max 9
_diffrn_reflns_limit_h_min -9
_diffrn_reflns_limit_k_max 19
_diffrn_reflns_limit_k_min -19
_diffrn_reflns_limit_l_max 20
_diffrn_reflns_limit_l_min -20
_diffrn_reflns_number 19233
_diffrn_reflns_theta_full 25.02
_diffrn_reflns_theta_max 25.02
_diffrn_reflns_theta_min 1.70
_diffrn_standards_decay_% 0
_diffrn_standards_interval_count 0
_diffrn_standards_interval_time 0
_diffrn_standards_number 0
_exptl_absorpt_coefficient_mu 0.268
_exptl_absorpt_correction_T_max 0.9635
_exptl_absorpt_correction_T_min 0.9434
_exptl_absorpt_correction_type multi-scan
_exptl_absorpt_process_details CrystalClear
_exptl_crystal_colour Colorless
_exptl_crystal_density_diffrn 1.353
_exptl_crystal_density_method 'not measured'
_exptl_crystal_description Prism
_exptl_crystal_F_000 984
_exptl_crystal_size_max 0.22
_exptl_crystal_size_mid 0.20
_exptl_crystal_size_min 0.14
_refine_diff_density_max 0.437
_refine_diff_density_min -0.354
_refine_diff_density_rms 0.057
_refine_ls_extinction_method none
_refine_ls_goodness_of_fit_ref 1.162
_refine_ls_hydrogen_treatment mixed
_refine_ls_matrix_type full
_refine_ls_number_parameters 398
_refine_ls_number_reflns 4013
_refine_ls_number_restraints 308
_refine_ls_restrained_S_all 1.142
_refine_ls_R_factor_all 0.0657
_refine_ls_R_factor_gt 0.0562
_refine_ls_shift/su_max 0.003
_refine_ls_shift/su_mean 0.000
_refine_ls_structure_factor_coef Fsqd
_refine_ls_weighting_details 'calc w=1/[\s^2^(Fo^2^)+(0.0738P)^2^+0.9827P] where P=(Fo^2^+2Fc^2^)/3'
_refine_ls_weighting_scheme calc
_refine_ls_wR_factor_gt 0.1501
_refine_ls_wR_factor_ref 0.1561
_reflns_number_gt 3571
_reflns_number_total 4013
_reflns_threshold_expression >2sigma(I)
_cod_data_source_file c1ce06177a.txt
_cod_data_source_block shelx(3i)
_cod_depositor_comments
;
The following automatic conversions were performed:

'_symmetry_cell_setting' value 'Monoclinic' changed to 'monoclinic'
according to /home/saulius/struct/CIF-dictionaries/cif_core.dic
dictionary named 'cif_core.dic' version 2.4.1 from 2010-06-29.

Automatic conversion script
Id: cif_fix_values 1715 2011-07-08 13:25:40Z adriana 
;
_cod_original_cell_volume 2276.1(13)
_cod_original_sg_symbol_H-M P2(1)/n
_cod_database_code 7207194

loop_
_symmetry_equiv_pos_as_xyz
'x, y, z'
'-x+1/2, y+1/2, -z+1/2'
'-x, -y, -z'
'x-1/2, -y-1/2, z-1/2'

loop_
_atom_site_label
_atom_site_type_symbol
_atom_site_fract_x
_atom_site_fract_y
_atom_site_fract_z
_atom_site_U_iso_or_equiv
_atom_site_adp_type
_atom_site_occupancy
_atom_site_symmetry_multiplicity
_atom_site_calc_flag
_atom_site_refinement_flags
_atom_site_disorder_assembly
_atom_site_disorder_group
S1 S 0.70889(9) 0.32954(4) 0.07831(4) 0.0270(2) Uani 1 1 d . . .
N1 N 0.9908(3) 0.36287(15) 0.01902(14) 0.0370(6) Uani 1 1 d . . .
N2 N -0.0927(3) 0.17532(14) 0.18800(14) 0.0342(6) Uani 1 1 d . . .
C1 C 1.0986(4) 0.35455(17) -0.03897(16) 0.0338(7) Uani 1 1 d . . .
H1A H 1.1116 0.2976 -0.0504 0.051 Uiso 1 1 calc R . .
H1B H 1.2110 0.3779 -0.0189 0.051 Uiso 1 1 calc R . .
H1C H 1.0459 0.3825 -0.0868 0.051 Uiso 1 1 calc R . .
C2 C 1.0378(4) 0.41948(17) 0.08213(18) 0.0404(7) Uani 1 1 d . . .
H2A H 0.9653 0.4672 0.0721 0.061 Uiso 1 1 calc R . .
H2B H 1.1577 0.4349 0.0858 0.061 Uiso 1 1 calc R . .
H2C H 1.0222 0.3947 0.1313 0.061 Uiso 1 1 calc R . .
C3 C 0.8420(3) 0.32098(15) 0.01009(15) 0.0268(6) Uani 1 1 d . . .
C4 C 0.7771(3) 0.26776(15) -0.04864(15) 0.0262(6) Uani 1 1 d . . .
H4 H 0.8306 0.2558 -0.0916 0.031 Uiso 1 1 calc R . .
C5 C 0.6224(3) 0.23331(15) -0.03732(14) 0.0266(6) Uani 1 1 d . . .
H5 H 0.5612 0.1954 -0.0724 0.032 Uiso 1 1 calc R . .
C6 C 0.5670(3) 0.25890(15) 0.02854(14) 0.0243(6) Uani 1 1 d . . .
C7 C 0.4184(3) 0.23243(15) 0.05532(14) 0.0258(6) Uani 1 1 d . . .
H7 H 0.3488 0.1949 0.0230 0.031 Uiso 1 1 calc R . .
C8 C 0.3640(3) 0.25438(16) 0.12167(15) 0.0268(6) Uani 1 1 d . . .
H8 H 0.4318 0.2913 0.1556 0.032 Uiso 1 1 calc R . .
C9 C 0.2095(3) 0.22503(16) 0.14360(15) 0.0273(6) Uani 1 1 d . . .
C10 C 0.1612(4) 0.25253(17) 0.21282(16) 0.0323(6) Uani 1 1 d . . .
H10 H 0.2335 0.2885 0.2460 0.039 Uiso 1 1 calc R . .
C11 C 0.0106(4) 0.22783(17) 0.23277(17) 0.0352(7) Uani 1 1 d . . .
H11 H -0.0213 0.2481 0.2789 0.042 Uiso 1 1 calc R . .
C12 C 0.0978(3) 0.16996(16) 0.09922(16) 0.0296(6) Uani 1 1 d . . .
H12 H 0.1253 0.1489 0.0525 0.035 Uiso 1 1 calc R . .
C13 C -0.0499(3) 0.14608(17) 0.12202(16) 0.0331(7) Uani 1 1 d . . .
H13 H -0.1229 0.1086 0.0911 0.040 Uiso 1 1 calc R . .
C14 C -0.2563(4) 0.1506(2) 0.2095(2) 0.0463(9) Uani 1 1 d . . .
H14A H -0.2396 0.1006 0.2395 0.069 Uiso 1 1 calc R . .
H14B H -0.3420 0.1422 0.1621 0.069 Uiso 1 1 calc R . .
H14C H -0.2957 0.1926 0.2413 0.069 Uiso 1 1 calc R . .
S2 S 1.1186(3) 0.14818(11) 0.83711(11) 0.0218(4) Uani 0.50 1 d PDU A 1
O1 O 1.2881(6) 0.1489(3) 0.8138(2) 0.0285(9) Uani 0.50 1 d PDU A 1
O2 O 1.0204(5) 0.2213(2) 0.8169(2) 0.0261(8) Uani 0.50 1 d PDU A 1
O3 O 1.1230(7) 0.1275(3) 0.9193(2) 0.0314(11) Uani 0.50 1 d PDU A 1
N3 N 0.7676(8) 0.0762(4) 0.8597(4) 0.0284(17) Uani 0.50 1 d PD A 1
H3A H 0.6542(16) 0.084(3) 0.849(3) 0.027(16) Uiso 0.50 1 d PD B 1
H3B H 0.828(5) 0.1197(19) 0.878(3) 0.02(2) Uiso 0.50 1 d PD C 1
C15 C 0.5844(9) -0.0457(4) 0.7676(4) 0.0292(15) Uani 0.50 1 d PDU A 1
H15A H 0.5393 -0.0876 0.7299 0.044 Uiso 0.50 1 calc PR A 1
H15B H 0.5031 -0.0011 0.7632 0.044 Uiso 0.50 1 calc PR A 1
H15C H 0.6015 -0.0679 0.8205 0.044 Uiso 0.50 1 calc PR A 1
C16 C 0.7500(6) -0.0165(3) 0.7512(3) 0.0250(16) Uani 0.50 1 d PGDU A 1
C17 C 0.8165(10) -0.0488(4) 0.6897(4) 0.034(2) Uani 0.50 1 d PGDU A 1
H17A H 0.7559 -0.0897 0.6581 0.040 Uiso 0.50 1 calc PR A 1
C18 C 0.9719(11) -0.0214(5) 0.6745(4) 0.026(3) Uani 0.50 1 d PGDU A 1
C20 C 1.0606(7) 0.0384(4) 0.7207(4) 0.0242(19) Uani 0.50 1 d PGDU A 1
H20A H 1.1667 0.0571 0.7103 0.029 Uiso 0.50 1 calc PR A 1
C21 C 0.9940(6) 0.0708(2) 0.7822(3) 0.0219(14) Uani 0.50 1 d PGDU A 1
C22 C 0.8387(6) 0.0433(2) 0.7974(2) 0.0247(14) Uani 0.50 1 d PGDU A 1
C19 C 1.039(3) -0.0587(10) 0.6056(6) 0.037(5) Uani 0.50 1 d PDU A 1
H19A H 0.9576 -0.0993 0.5807 0.055 Uiso 0.50 1 calc PR A 1
H19B H 1.1498 -0.0837 0.6245 0.055 Uiso 0.50 1 calc PR A 1
H19C H 1.0507 -0.0168 0.5676 0.055 Uiso 0.50 1 calc PR A 1
S2' S 1.1912(3) 0.13929(12) 0.83914(13) 0.0282(5) Uani 0.50 1 d PDU D 2
O1' O 1.3556(6) 0.1244(3) 0.8165(3) 0.0396(14) Uani 0.50 1 d PDU D 2
O2' O 1.1174(6) 0.2181(3) 0.8175(3) 0.0384(11) Uani 0.50 1 d PDU D 2
O3' O 1.1950(6) 0.1218(3) 0.9226(3) 0.0311(14) Uani 0.50 1 d PDU D 2
N3' N 0.8419(9) 0.0846(5) 0.8754(4) 0.0350(18) Uani 0.50 1 d PD D 2
H3A' H 0.933(4) 0.107(3) 0.906(2) 0.028(16) Uiso 0.50 1 d PD E 2
H3B' H 0.764(6) 0.065(5) 0.902(3) 0.08(3) Uiso 0.50 1 d PD F 2
C15' C 0.6074(11) -0.0266(4) 0.7893(4) 0.038(2) Uani 0.50 1 d PDU D 2
H15D H 0.5454 -0.0654 0.7523 0.057 Uiso 0.50 1 calc PR D 2
H15E H 0.5382 0.0219 0.7897 0.057 Uiso 0.50 1 calc PR D 2
H15F H 0.6303 -0.0502 0.8417 0.057 Uiso 0.50 1 calc PR D 2
C16' C 0.7796(6) -0.0046(3) 0.7644(3) 0.0238(17) Uani 0.50 1 d PGDU D 2
C17' C 0.8233(9) -0.0391(4) 0.6983(3) 0.0188(17) Uani 0.50 1 d PGDU D 2
H17B H 0.7481 -0.0762 0.6681 0.023 Uiso 0.50 1 calc PR D 2
C18' C 0.9771(10) -0.0192(5) 0.6762(4) 0.024(3) Uani 0.50 1 d PGDU D 2
C20' C 1.0872(7) 0.0351(4) 0.7204(4) 0.0193(18) Uani 0.50 1 d PGDU D 2
H20B H 1.1923 0.0487 0.7053 0.023 Uiso 0.50 1 calc PR D 2
C21' C 1.0435(6) 0.0696(3) 0.7866(3) 0.0176(15) Uani 0.50 1 d PGDU D 2
C22' C 0.8897(6) 0.0497(3) 0.8086(2) 0.0244(16) Uani 0.50 1 d PGDU D 2
C19' C 1.029(3) -0.0550(11) 0.6040(7) 0.037(5) Uani 0.50 1 d PDU D 2
H19D H 1.1404 -0.0336 0.5982 0.056 Uiso 0.50 1 calc PR D 2
H19E H 0.9435 -0.0411 0.5579 0.056 Uiso 0.50 1 calc PR D 2
H19F H 1.0362 -0.1135 0.6093 0.056 Uiso 0.50 1 calc PR D 2
O4 O 0.3191(4) -0.01280(16) -0.00866(15) 0.0612(7) Uani 0.95 1 d P G 1
O4' O 0.5000 0.0000 0.0000 0.038(7) Uani 0.10 2 d SP H 2

loop_
_atom_site_aniso_label
_atom_site_aniso_U_11
_atom_site_aniso_U_22
_atom_site_aniso_U_33
_atom_site_aniso_U_23
_atom_site_aniso_U_13
_atom_site_aniso_U_12
S1 0.0323(4) 0.0252(4) 0.0243(4) -0.0016(2) 0.0074(3) 0.0011(3)
N1 0.0363(14) 0.0391(14) 0.0380(14) -0.0096(11) 0.0131(11) -0.0108(11)
N2 0.0266(13) 0.0408(14) 0.0369(14) 0.0159(11) 0.0106(11) 0.0128(11)
C1 0.0315(16) 0.0349(15) 0.0359(16) 0.0056(12) 0.0084(13) -0.0006(12)
C2 0.0471(18) 0.0331(15) 0.0418(17) -0.0078(13) 0.0099(14) -0.0123(14)
C3 0.0287(15) 0.0256(13) 0.0265(14) 0.0040(10) 0.0063(11) 0.0012(11)
C4 0.0283(14) 0.0294(14) 0.0214(13) 0.0006(10) 0.0058(11) 0.0031(11)
C5 0.0269(14) 0.0292(14) 0.0225(13) -0.0003(11) 0.0016(11) 0.0034(11)
C6 0.0262(14) 0.0239(13) 0.0223(13) 0.0026(10) 0.0036(11) 0.0061(10)
C7 0.0245(14) 0.0292(14) 0.0223(13) 0.0030(10) 0.0002(11) 0.0048(11)
C8 0.0247(14) 0.0299(14) 0.0250(14) 0.0015(11) 0.0031(11) 0.0036(11)
C9 0.0250(14) 0.0305(14) 0.0255(14) 0.0069(11) 0.0023(11) 0.0093(11)
C10 0.0349(16) 0.0343(15) 0.0289(15) 0.0043(12) 0.0091(12) 0.0079(12)
C11 0.0387(17) 0.0388(16) 0.0311(15) 0.0103(12) 0.0142(13) 0.0139(13)
C12 0.0266(15) 0.0366(15) 0.0258(14) 0.0042(11) 0.0057(12) 0.0055(12)
C13 0.0280(15) 0.0360(15) 0.0344(16) 0.0085(12) 0.0035(12) 0.0058(12)
C14 0.0261(16) 0.059(2) 0.058(2) 0.0256(17) 0.0175(15) 0.0115(14)
S2 0.0216(10) 0.0241(8) 0.0194(8) -0.0015(5) 0.0036(8) -0.0024(8)
O1 0.018(2) 0.036(2) 0.034(2) -0.0093(18) 0.011(2) -0.006(2)
O2 0.027(2) 0.0222(18) 0.030(2) -0.0030(14) 0.0087(18) 0.0000(16)
O3 0.034(3) 0.042(2) 0.016(2) 0.0000(16) -0.001(2) 0.001(2)
N3 0.025(4) 0.031(3) 0.032(3) -0.009(2) 0.011(3) -0.005(3)
C15 0.028(3) 0.035(3) 0.026(3) -0.009(3) 0.008(3) 0.000(3)
C16 0.019(3) 0.018(3) 0.034(3) 0.007(2) -0.005(2) -0.004(2)
C17 0.038(4) 0.029(3) 0.031(3) 0.000(2) -0.003(3) 0.000(3)
C18 0.030(4) 0.027(4) 0.020(4) 0.001(2) -0.001(2) 0.003(2)
C20 0.015(3) 0.027(3) 0.030(3) 0.012(2) 0.003(2) 0.002(2)
C21 0.019(3) 0.022(3) 0.026(3) 0.000(2) 0.006(2) -0.005(2)
C22 0.020(3) 0.024(3) 0.034(3) 0.005(2) 0.016(2) 0.003(2)
C19 0.053(8) 0.037(6) 0.024(5) -0.011(3) 0.016(3) -0.011(3)
S2' 0.0302(10) 0.0265(7) 0.0270(7) -0.0031(5) 0.0031(8) -0.0029(8)
O1' 0.0391(16) 0.0403(16) 0.0396(16) -0.0012(9) 0.0076(10) -0.0013(9)
O2' 0.0398(14) 0.0362(14) 0.0387(14) 0.0002(9) 0.0061(10) -0.0004(10)
O3' 0.0316(17) 0.0321(16) 0.0297(16) -0.0004(9) 0.0063(10) -0.0002(10)
N3' 0.032(5) 0.031(4) 0.045(4) -0.007(3) 0.016(4) -0.010(4)
C15' 0.038(2) 0.038(2) 0.039(2) -0.0001(10) 0.0068(11) 0.0003(10)
C16' 0.0234(19) 0.0237(19) 0.0243(19) 0.0012(10) 0.0045(10) -0.0007(10)
C17' 0.0186(19) 0.0187(18) 0.0185(18) -0.0002(10) 0.0021(10) -0.0014(10)
C18' 0.023(3) 0.024(3) 0.024(3) 0.0004(10) 0.0048(11) 0.0000(10)
C20' 0.0196(19) 0.019(2) 0.019(2) -0.0004(10) 0.0035(10) 0.0016(10)
C21' 0.0171(17) 0.0180(17) 0.0179(17) 0.0001(9) 0.0033(9) 0.0003(9)
C22' 0.0250(19) 0.0232(18) 0.0247(18) -0.0002(9) 0.0040(10) -0.0001(10)
C19' 0.038(5) 0.037(5) 0.037(5) -0.0001(10) 0.0071(13) -0.0002(10)
O4 0.0685(18) 0.0666(17) 0.0523(16) 0.0030(13) 0.0213(13) -0.0170(14)
O4' 0.028(16) 0.046(17) 0.039(16) 0.002(13) 0.003(12) 0.026(13)

loop_
_atom_type_symbol
_atom_type_description
_atom_type_scat_dispersion_real
_atom_type_scat_dispersion_imag
_atom_type_scat_source
C C 0.0033 0.0016 'International Tables Vol C Tables 4.2.6.8 and 6.1.1.4'
H H 0.0000 0.0000 'International Tables Vol C Tables 4.2.6.8 and 6.1.1.4'
N N 0.0061 0.0033 'International Tables Vol C Tables 4.2.6.8 and 6.1.1.4'
O O 0.0106 0.0060 'International Tables Vol C Tables 4.2.6.8 and 6.1.1.4'
S S 0.1246 0.1234 'International Tables Vol C Tables 4.2.6.8 and 6.1.1.4'

loop_
_geom_angle_atom_site_label_1
_geom_angle_atom_site_label_2
_geom_angle_atom_site_label_3
_geom_angle
C3 S1 C6 91.45(12)
C3 N1 C2 121.3(2)
C3 N1 C1 119.2(2)
C2 N1 C1 119.4(2)
C11 N2 C13 120.3(2)
C11 N2 C14 120.4(3)
C13 N2 C14 119.3(3)
N1 C1 H1A 109.5
N1 C1 H1B 109.5
H1A C1 H1B 109.5
N1 C1 H1C 109.5
H1A C1 H1C 109.5
H1B C1 H1C 109.5
N1 C2 H2A 109.5
N1 C2 H2B 109.5
H2A C2 H2B 109.5
N1 C2 H2C 109.5
H2A C2 H2C 109.5
H2B C2 H2C 109.5
N1 C3 C4 127.8(2)
N1 C3 S1 120.5(2)
C4 C3 S1 111.6(2)
C3 C4 C5 112.1(2)
C3 C4 H4 124.0
C5 C4 H4 124.0
C6 C5 C4 114.6(2)
C6 C5 H5 122.7
C4 C5 H5 122.7
C5 C6 C7 126.5(2)
C5 C6 S1 110.25(19)
C7 C6 S1 123.21(19)
C8 C7 C6 127.8(3)
C8 C7 H7 116.1
C6 C7 H7 116.1
C7 C8 C9 123.9(3)
C7 C8 H8 118.0
C9 C8 H8 118.0
C12 C9 C10 116.0(2)
C12 C9 C8 124.1(2)
C10 C9 C8 119.9(3)
C11 C10 C9 120.6(3)
C11 C10 H10 119.7
C9 C10 H10 119.7
N2 C11 C10 121.1(3)
N2 C11 H11 119.5
C10 C11 H11 119.5
C13 C12 C9 121.4(3)
C13 C12 H12 119.3
C9 C12 H12 119.3
N2 C13 C12 120.6(3)
N2 C13 H13 119.7
C12 C13 H13 119.7
N2 C14 H14A 109.5
N2 C14 H14B 109.5
H14A C14 H14B 109.5
N2 C14 H14C 109.5
H14A C14 H14C 109.5
H14B C14 H14C 109.5
O2 S2 O3 110.4(3)
O2 S2 O1 113.8(3)
O3 S2 O1 114.3(3)
O2 S2 C21 104.7(2)
O3 S2 C21 105.2(3)
O1 S2 C21 107.6(3)
C22 N3 H3A 115(3)
C22 N3 H3B 109(4)
H3A N3 H3B 114.0(18)
C22 N3 H3A' 96(2)
H3A N3 H3A' 144(4)
H3B N3 H3A' 34(4)
C22 N3 H3B' 137(7)
H3A N3 H3B' 91(5)
H3B N3 H3B' 88(6)
H3A' N3 H3B' 75.2(17)
C16 C15 H15A 109.5
C16 C15 H15B 109.5
H15A C15 H15B 109.5
C16 C15 H15C 109.5
H15A C15 H15C 109.5
H15B C15 H15C 109.5
C17 C16 C22 120.0
C17 C16 C15 120.1(5)
C22 C16 C15 119.9(5)
C18 C17 C16 120.0
C18 C17 H17A 120.0
C16 C17 H17A 120.0
C17 C18 C20 120.0
C17 C18 C19 117.8(10)
C20 C18 C19 122.2(10)
C18 C20 C21 120.0
C18 C20 H20A 120.0
C21 C20 H20A 120.0
C20 C21 C22 120.0
C20 C21 S2 116.0(4)
C22 C21 S2 124.0(4)
C21 C22 C16 120.0
C21 C22 N3 120.9(5)
C16 C22 N3 119.1(5)
C18 C19 H19A 109.5
C18 C19 H19B 109.5
H19A C19 H19B 109.5
C18 C19 H19C 109.5
H19A C19 H19C 109.5
H19B C19 H19C 109.5
O1' S2' O2' 115.0(3)
O1' S2' O3' 112.2(3)
O2' S2' O3' 111.4(3)
O1' S2' C21' 106.9(3)
O2' S2' C21' 105.0(3)
O3' S2' C21' 105.6(3)
C22' N3' H3A 99(2)
C22' N3' H3B 123(6)
H3A N3' H3B 80(2)
C22' N3' H3A' 111(3)
H3A N3' H3A' 147(4)
H3B N3' H3A' 72(5)
C22' N3' H3B' 126(5)
H3A N3' H3B' 53(5)
H3B N3' H3B' 99(8)
H3A' N3' H3B' 113.1(18)
C16' C15' H15D 109.5
C16' C15' H15E 109.5
H15D C15' H15E 109.5
C16' C15' H15F 109.5
H15D C15' H15F 109.5
H15E C15' H15F 109.5
C17' C16' C22' 120.0
C17' C16' C15' 120.2(5)
C22' C16' C15' 119.8(5)
C16' C17' C18' 120.0
C16' C17' H17B 120.0
C18' C17' H17B 120.0
C17' C18' C20' 120.0
C17' C18' C19' 121.6(10)
C20' C18' C19' 118.4(10)
C21' C20' C18' 120.0
C21' C20' H20B 120.0
C18' C20' H20B 120.0
C20' C21' C22' 120.0
C20' C21' S2' 117.0(4)
C22' C21' S2' 123.0(4)
C21' C22' C16' 120.0
C21' C22' N3' 121.0(5)
C16' C22' N3' 119.0(5)
C18' C19' H19D 109.5
C18' C19' H19E 109.5
H19D C19' H19E 109.5
C18' C19' H19F 109.5
H19D C19' H19F 109.5
H19E C19' H19F 109.5

loop_
_geom_bond_atom_site_label_1
_geom_bond_atom_site_label_2
_geom_bond_distance
S1 C3 1.740(3)
S1 C6 1.748(3)
N1 C3 1.360(3)
N1 C2 1.445(3)
N1 C1 1.450(4)
N2 C11 1.347(4)
N2 C13 1.350(4)
N2 C14 1.480(4)
C1 H1A 0.9800
C1 H1B 0.9800
C1 H1C 0.9800
C2 H2A 0.9800
C2 H2B 0.9800
C2 H2C 0.9800
C3 C4 1.381(4)
C4 C5 1.406(4)
C4 H4 0.9500
C5 C6 1.373(3)
C5 H5 0.9500
C6 C7 1.420(4)
C7 C8 1.359(4)
C7 H7 0.9500
C8 C9 1.440(4)
C8 H8 0.9500
C9 C12 1.407(4)
C9 C10 1.410(4)
C10 C11 1.373(4)
C10 H10 0.9500
C11 H11 0.9500
C12 C13 1.368(4)
C12 H12 0.9500
C13 H13 0.9500
C14 H14A 0.9800
C14 H14B 0.9800
C14 H14C 0.9800
S2 O2 1.457(4)
S2 O3 1.468(4)
S2 O1 1.481(4)
S2 C21 1.794(5)
N3 C22 1.424(6)
N3 H3A 0.897(10)
N3 H3B 0.894(10)
C15 C16 1.483(8)
C15 H15A 0.9800
C15 H15B 0.9800
C15 H15C 0.9800
C16 C17 1.3900
C16 C22 1.3900
C17 C18 1.3900
C17 H17A 0.9500
C18 C20 1.3900
C18 C19 1.532(8)
C20 C21 1.3900
C20 H20A 0.9500
C21 C22 1.3900
C19 H19A 0.9800
C19 H19B 0.9800
C19 H19C 0.9800
S2' O1' 1.457(5)
S2' O2' 1.460(5)
S2' O3' 1.479(5)
S2' C21' 1.782(5)
N3' C22' 1.416(7)
N3' H3A' 0.899(10)
N3' H3B' 0.900(10)
C15' C16' 1.557(10)
C15' H15D 0.9800
C15' H15E 0.9800
C15' H15F 0.9800
C16' C17' 1.3900
C16' C22' 1.3900
C17' C18' 1.3900
C17' H17B 0.9500
C18' C20' 1.3900
C18' C19' 1.519(11)
C20' C21' 1.3900
C20' H20B 0.9500
C21' C22' 1.3900
C19' H19D 0.9800
C19' H19E 0.9800
C19' H19F 0.9800

loop_
_geom_hbond_atom_site_label_D
_geom_hbond_atom_site_label_H
_geom_hbond_atom_site_label_A
_geom_hbond_distance_DH
_geom_hbond_distance_HA
_geom_hbond_distance_DA
_geom_hbond_angle_DHA
N3 H3B O3 0.894(10) 2.33(4) 2.955(8) 127(4)
N3 H3B S2 0.894(10) 2.59(5) 3.134(7) 120(4)
N3 H3B O2 0.894(10) 2.64(5) 3.321(8) 134(5)
N3' H3A' O3' 0.899(10) 2.07(3) 2.849(9) 144(5)
N3' H3A' S2' 0.899(10) 2.61(5) 3.103(8) 115(4)

loop_
_geom_torsion_atom_site_label_1
_geom_torsion_atom_site_label_2
_geom_torsion_atom_site_label_3
_geom_torsion_atom_site_label_4
_geom_torsion
C2 N1 C3 C4 177.1(3)
C1 N1 C3 C4 1.4(4)
C2 N1 C3 S1 -4.1(4)
C1 N1 C3 S1 -179.9(2)
C6 S1 C3 N1 -177.6(2)
C6 S1 C3 C4 1.4(2)
N1 C3 C4 C5 177.8(3)
S1 C3 C4 C5 -1.1(3)
C3 C4 C5 C6 0.1(3)
C4 C5 C6 C7 -178.0(2)
C4 C5 C6 S1 0.9(3)
C3 S1 C6 C5 -1.28(19)
C3 S1 C6 C7 177.7(2)
C5 C6 C7 C8 177.3(3)
S1 C6 C7 C8 -1.6(4)
C6 C7 C8 C9 179.1(2)
C7 C8 C9 C12 0.4(4)
C7 C8 C9 C10 -178.6(2)
C12 C9 C10 C11 -2.0(4)
C8 C9 C10 C11 177.1(2)
C13 N2 C11 C10 -0.3(4)
C14 N2 C11 C10 -178.8(2)
C9 C10 C11 N2 1.7(4)
C10 C9 C12 C13 1.0(4)
C8 C9 C12 C13 -178.1(2)
C11 N2 C13 C12 -0.7(4)
C14 N2 C13 C12 177.8(2)
C9 C12 C13 N2 0.3(4)
C22 C16 C17 C18 0.0
C15 C16 C17 C18 -179.9(2)
C16 C17 C18 C20 0.0
C16 C17 C18 C19 -179.5(2)
C17 C18 C20 C21 0.0
C19 C18 C20 C21 179.5(2)
C18 C20 C21 C22 0.0
C18 C20 C21 S2 -179.38(18)
O2 S2 C21 C20 109.6(3)
O3 S2 C21 C20 -134.0(3)
O1 S2 C21 C20 -11.8(3)
O2 S2 C21 C22 -69.8(3)
O3 S2 C21 C22 46.6(3)
O1 S2 C21 C22 168.9(3)
C20 C21 C22 C16 0.0
S2 C21 C22 C16 179.33(19)
C20 C21 C22 N3 -179.4(2)
S2 C21 C22 N3 -0.1(3)
C17 C16 C22 C21 0.0
C15 C16 C22 C21 179.9(2)
C17 C16 C22 N3 179.5(2)
C15 C16 C22 N3 -0.7(3)
C22' C16' C17' C18' 0.0
C15' C16' C17' C18' 179.9(2)
C16' C17' C18' C20' 0.0
C16' C17' C18' C19' -179.5(2)
C17' C18' C20' C21' 0.0
C19' C18' C20' C21' 179.5(2)
C18' C20' C21' C22' 0.0
C18' C20' C21' S2' -179.41(18)
O1' S2' C21' C20' -19.7(3)
O2' S2' C21' C20' 102.8(3)
O3' S2' C21' C20' -139.3(3)
O1' S2' C21' C22' 160.9(3)
O2' S2' C21' C22' -76.6(3)
O3' S2' C21' C22' 41.3(3)
C20' C21' C22' C16' 0.0
S2' C21' C22' C16' 179.4(2)
C20' C21' C22' N3' -179.4(3)
S2' C21' C22' N3' -0.1(3)
C17' C16' C22' C21' 0.0
C15' C16' C22' C21' -179.9(2)
C17' C16' C22' N3' 179.4(2)
C15' C16' C22' N3' -0.5(3)
